data_7702537
loop_
_publ_author_name
'Bruce, Michael I.'
'Skelton, Brian W.'
'White, Allan H.'
'Zaitseva, Natasha N.'

_publ_section_title
;
 Heterocyclic phosphorus ligands from cluster-bonded allenylidene
;
_journal_issue 4
_journal_name_full 'Journal of the Chemical Society, Dalton Transactions'
_journal_page_first 355
_journal_paper_doi 10.1039/b100661o
_journal_year 2001
_chemical_formula_sum 'C37.5 H25 Cl O9 P2 Ru3'
_chemical_formula_weight 1020.22
_space_group_IT_number 15
_space_group_name_Hall '-C 2yc'
_space_group_name_H-M_alt 'C 1 2/c 1'
_symmetry_cell_setting monoclinic
_symmetry_space_group_name_Hall '-C 2yc'
_symmetry_space_group_name_H-M 'C 1 2/c 1'
_cell_angle_alpha 90.00000
_cell_angle_beta 99.6030(10)
_cell_angle_gamma 90.00000
_cell_formula_units_Z 8
_cell_length_a 25.256(2)
_cell_length_b 11.7380(10)
_cell_length_c 27.138(2)
_cell_measurement_reflns_used 5788
_cell_measurement_temperature 293
_cell_measurement_theta_max 26.4
_cell_measurement_theta_min 2.8
_cell_volume 7932.5(11)
_computing_cell_refinement 'Siemens SAINT (Siemens, 1995)'
_computing_data_collection 'Siemens SMART (Siemens, 1995)'
_computing_data_reduction 'xtal ADDREF'
_computing_molecular_graphics xtal
_computing_publication_material 'xtal BONDLA CIFIO'
_computing_structure_refinement xtal
_computing_structure_solution xtal
_diffrn_ambient_temperature 293
_diffrn_measurement_device_type
;
Bruker SMART CCD diffractometer
;
_diffrn_measurement_method '\w scans'
_diffrn_radiation_detector 'CCD area detector'
_diffrn_radiation_monochromator graphite
_diffrn_radiation_source 'sealed tube'
_diffrn_radiation_type 'Mo K\a'
_diffrn_radiation_wavelength .71073
_diffrn_reflns_av_R_equivalents .035
_diffrn_reflns_av_sigmaI/netI .078
_diffrn_reflns_limit_h_max 33
_diffrn_reflns_limit_h_min -34
_diffrn_reflns_limit_k_max 16
_diffrn_reflns_limit_k_min 0
_diffrn_reflns_limit_l_max 36
_diffrn_reflns_limit_l_min 0
_diffrn_reflns_number 47035
_diffrn_reflns_theta_max 29.31
_diffrn_reflns_theta_min 1.52
_diffrn_standards_decay_% 0
_exptl_absorpt_coefficient_mu 1.327
_exptl_absorpt_correction_T_max .928
_exptl_absorpt_correction_T_min .754
_exptl_absorpt_correction_type multi-scan
_exptl_absorpt_process_details
;
SADABS; Sheldrick, 1996
;
_exptl_crystal_density_diffrn 1.708
_exptl_crystal_description block
_exptl_crystal_F_000 4008
_exptl_crystal_size_max .25
_exptl_crystal_size_mid .18
_exptl_crystal_size_min .14
_refine_diff_density_max .799
_refine_diff_density_min -.365
_refine_ls_goodness_of_fit_all 1.032
_refine_ls_goodness_of_fit_ref 1.106
_refine_ls_hydrogen_treatment noref
_refine_ls_matrix_type full
_refine_ls_number_constraints 0
_refine_ls_number_parameters 583
_refine_ls_number_reflns 7147
_refine_ls_number_restraints 0
_refine_ls_R_factor_all .059
_refine_ls_R_factor_gt .033
_refine_ls_shift/su_max .042
_refine_ls_shift/su_mean .001
_refine_ls_structure_factor_coef F
_refine_ls_weighting_scheme calc
_refine_ls_wR_factor_all .04
_refine_ls_wR_factor_ref .035
_reflns_d_resolution_high .726
_reflns_d_resolution_low 13.379
_reflns_limit_h_max 34
_reflns_limit_h_min 0
_reflns_limit_k_max 16
_reflns_limit_k_min 0
_reflns_limit_l_max 36
_reflns_limit_l_min -36
_reflns_number_gt 7147
_reflns_number_total 10119
_reflns_threshold_expression 'F    > 4.00 sig(F   )'
_cod_data_source_file b100661o.txt
_cod_data_source_block br632
_cod_original_sg_symbol_Hall -c_2yc
_cod_original_sg_symbol_H-M C_1_2/c_1
_cod_database_code 7702537

loop_
_symmetry_equiv_pos_as_xyz
+x,+y,+z
-x,+y,1/2-z
-x,-y,-z
+x,-y,1/2+z
1/2+x,1/2+y,+z
1/2-x,1/2+y,1/2-z
1/2-x,1/2-y,-z
1/2+x,1/2-y,1/2+z

loop_
_atom_site_label
_atom_site_fract_x
_atom_site_fract_y
_atom_site_fract_z
_atom_site_U_iso_or_equiv
_atom_site_adp_type
_atom_site_occupancy
Ru1 .307881(10) .77253(2) .399069(10) .03851(14) Uani 1.00000
Ru2 .398762(10) .64559(2) .400983(10) .04043(14) Uani 1.00000
Ru3 .398576(11) .78390(2) .483171(10) .04223(15) Uani 1.00000
C11 .26205(14) .6829(3) .43538(15) .0543(18) Uani 1.00000
O11 .23686(11) .6309(3) .45776(11) .0807(18) Uani 1.00000
C12 .27620(15) .7042(3) .33758(15) .0544(18) Uani 1.00000
O12 .25496(12) .6591(3) .30266(11) .0790(18) Uani 1.00000
C13 .26598(13) .9083(3) .38964(14) .0550(18) Uani 1.00000
O13 .24063(12) .9881(3) .38207(13) .094(2) Uani 1.00000
C21 .36328(17) .5329(3) .43362(17) .069(2) Uani 1.00000
O21 .34341(15) .4628(3) .45274(14) .106(2) Uani 1.00000
C22 .46782(16) .5803(3) .42282(16) .062(2) Uani 1.00000
O22 .50714(12) .5370(3) .43823(13) .099(2) Uani 1.00000
C23 .39180(15) .5802(3) .33628(15) .0543(18) Uani 1.00000
O23 .38904(14) .5368(2) .29818(11) .083(2) Uani 1.00000
C31 .36389(15) .6953(3) .52992(14) .0571(18) Uani 1.00000
O31 .34238(12) .6424(3) .55544(11) .0840(18) Uani 1.00000
C32 .40052(15) .9310(4) .51192(13) .058(2) Uani 1.00000
O32 .40231(14) 1.0225(3) .52649(11) .091(2) Uani 1.00000
C33 .46847(17) .7424(4) .51423(15) .065(2) Uani 1.00000
O33 .51093(13) .7210(3) .53285(14) .106(2) Uani 1.00000
C1 .38014(11) .8234(2) .37654(11) .0343(15) Uani 1.00000
C2 .42325(12) .8259(3) .41575(11) .0363(15) Uani 1.00000
C3 .47762(12) .8789(3) .41214(12) .0363(16) Uani 1.00000
P1 .38761(3) .89392(7) .31948(3) .0332(4) Uani 1.00000
C111 .33695(12) .8568(3) .26714(11) .0381(15) Uani 1.00000
C112 .34573(14) .7664(3) .23629(13) .0470(18) Uani 1.00000
C113 .30600(18) .7326(4) .19790(17) .068(3) Uani 1.00000
C114 .25848(19) .7890(4) .18928(18) .076(3) Uani 1.00000
C115 .24928(16) .8793(4) .21881(17) .069(2) Uani 1.00000
C116 .28826(13) .9138(3) .25806(14) .0511(18) Uani 1.00000
C121 .37835(12) 1.0443(3) .33263(12) .0391(16) Uani 1.00000
C122 .38463(16) 1.1242(3) .29586(16) .056(2) Uani 1.00000
C123 .3879(2) 1.2384(3) .3072(2) .071(2) Uani 1.00000
C124 .38566(18) 1.2752(3) .3545(2) .068(2) Uani 1.00000
C125 .37834(16) 1.1994(3) .39089(17) .059(2) Uani 1.00000
C126 .37449(13) 1.0841(3) .37995(14) .0458(18) Uani 1.00000
C0 .44981(12) .8692(3) .30478(12) .0385(16) Uani 1.00000
P2 .50245(3) .86418(7) .35284(3) .0367(4) Uani 1.00000
C211 .54095(12) .7335(3) .35478(12) .0409(17) Uani 1.00000
C212 .58393(15) .7116(3) .39284(16) .055(2) Uani 1.00000
C213 .61219(16) .6106(4) .39293(18) .066(2) Uani 1.00000
C214 .59834(17) .5320(4) .35557(19) .071(3) Uani 1.00000
C215 .55552(19) .5527(4) .31827(17) .066(3) Uani 1.00000
C216 .52656(15) .6529(3) .31825(15) .0495(18) Uani 1.00000
C221 .55001(12) .9796(3) .35042(11) .0410(17) Uani 1.00000
C222 .60344(14) .9628(3) .34726(14) .0514(18) Uani 1.00000
C223 .63723(16) 1.0551(4) .34523(16) .066(2) Uani 1.00000
C224 .61797(18) 1.1637(4) .34685(16) .070(3) Uani 1.00000
C225 .5654(2) 1.1817(4) .35010(18) .074(2) Uani 1.00000
C226 .53132(17) 1.0903(3) .35149(16) .061(2) Uani 1.00000
Cl1 .2704(7) 1.1685(11) .4928(7) .387(15) Uani 0.50000
Cl2 .2129(5) 1.3116(10) .4613(8) .394(15) Uani 0.50000
C01 .2435(9) 1.255(2) .4483(5) .153(14) Uani 0.50000
H .3359(14) .841(3) .4562(13) .068(11) Uiso 1.00000
H3a .5039(12) .845(3) .4365(11) .037(8) Uiso 1.00000
H3b .4745(11) .955(3) .4155(10) .032(8) Uiso 1.00000
H112 .3785(15) .727(3) .2403(13) .055(11) Uiso 1.00000
H113 .3137(15) .673(4) .1810(15) .072(13) Uiso 1.00000
H114 .2299(16) .776(3) .1647(15) .069(12) Uiso 1.00000
H115 .2152(17) .924(3) .2118(15) .084(13) Uiso 1.00000
H116 .2824(12) .977(3) .2760(12) .044(9) Uiso 1.00000
H122 .3853(13) 1.100(3) .2673(13) .048(11) Uiso 1.00000
H123 .3922(17) 1.285(4) .2840(16) .080(15) Uiso 1.00000
H124 .3866(12) 1.348(3) .3633(12) .044(9) Uiso 1.00000
H125 .3745(15) 1.220(3) .4246(15) .068(12) Uiso 1.00000
H126 .3711(12) 1.032(3) .4063(12) .050(10) Uiso 1.00000
H0a .4570(11) .891(2) .2742(11) .030(7) Uiso 1.00000
H212 .5941(17) .756(3) .4172(16) .070(14) Uiso 1.00000
H213 .6388(15) .601(3) .4176(15) .070(13) Uiso 1.00000
H214 .6212(17) .464(4) .3498(16) .100(15) Uiso 1.00000
H215 .5484(15) .503(4) .2932(14) .082(15) Uiso 1.00000
H216 .5022(12) .665(3) .2946(11) .033(9) Uiso 1.00000
H222 .6162(13) .894(3) .3468(12) .045(10) Uiso 1.00000
H223 .6733(16) 1.038(3) .3480(14) .078(13) Uiso 1.00000
H224 .6406(16) 1.225(3) .3444(15) .073(12) Uiso 1.00000
H225 .5519(16) 1.256(3) .3498(15) .071(13) Uiso 1.00000
H226 .4978(15) 1.100(3) .3514(14) .069(13) Uiso 1.00000
H01a .24649 1.16306 .46827 .22155 Uiso 0.50000
H01b .26989 1.24823 .47728 .07843 Uiso 0.50000

loop_
_atom_site_aniso_label
_atom_site_aniso_U_11
_atom_site_aniso_U_22
_atom_site_aniso_U_33
_atom_site_aniso_U_12
_atom_site_aniso_U_13
_atom_site_aniso_U_23
Ru1 .03403(13) .03772(15) .04555(16) -.00348(11) .01179(11) .00046(11)
Ru2 .04318(15) .02919(13) .05156(17) .00009(11) .01562(12) .00447(11)
Ru3 .04343(15) .04741(17) .03676(15) -.00160(12) .00932(11) .00549(12)
C11 .046(2) .055(2) .064(2) -.0053(17) .0151(17) .0014(18)
O11 .0743(19) .082(2) .095(2) -.0165(16) .0406(17) .0193(17)
C12 .051(2) .056(2) .059(2) -.0169(17) .0174(18) .0005(18)
O12 .083(2) .086(2) .0676(19) -.0445(17) .0111(16) -.0166(16)
C13 .0403(19) .060(2) .067(2) .0006(17) .0158(17) .003(2)
O13 .074(2) .071(2) .142(3) .0334(17) .032(2) .029(2)
C21 .078(3) .042(2) .098(3) -.002(2) .046(3) .004(2)
O21 .132(3) .0524(18) .155(3) -.0085(19) .086(3) .026(2)
C22 .062(2) .044(2) .084(3) .0045(18) .025(2) .021(2)
O22 .0639(19) .096(2) .142(3) .0334(18) .029(2) .057(2)
C23 .069(2) .036(2) .061(2) -.0011(17) .020(2) .0033(17)
O23 .132(3) .0517(17) .067(2) -.0006(17) .0257(18) -.0101(15)
C31 .057(2) .064(2) .051(2) .0027(19) .0112(18) .0134(18)
O31 .088(2) .092(2) .080(2) -.0027(18) .0369(17) .0388(18)
C32 .064(2) .065(3) .043(2) -.009(2) .0038(17) -.0032(19)
O32 .120(3) .069(2) .079(2) -.007(2) .0000(19) -.0216(17)
C33 .056(2) .084(3) .054(2) -.003(2) .006(2) .015(2)
O33 .067(2) .130(3) .109(3) .007(2) -.021(2) .030(2)
C1 .0371(16) .0262(15) .0409(17) -.0027(12) .0099(13) -.0008(12)
C2 .0388(16) .0330(16) .0389(17) .0010(13) .0119(13) .0040(13)
C3 .0357(16) .0337(18) .0392(18) -.0027(13) .0053(13) -.0020(14)
P1 .0319(4) .0310(4) .0364(4) -.0015(3) .0048(3) .0014(3)
C111 .0360(16) .0402(17) .0375(17) -.0072(13) .0045(13) .0025(14)
C112 .0407(19) .051(2) .050(2) -.0062(16) .0096(15) -.0045(16)
C113 .062(3) .079(3) .064(3) -.018(2) .011(2) -.030(2)
C114 .057(3) .100(4) .064(3) -.019(3) -.011(2) -.015(3)
C115 .042(2) .080(3) .078(3) -.001(2) -.013(2) .005(2)
C116 .0413(19) .047(2) .062(2) .0014(16) .0001(16) -.0002(18)
C121 .0366(16) .0317(16) .0476(19) .0001(13) .0030(13) .0019(14)
C122 .070(3) .043(2) .056(3) .0001(18) .012(2) .0071(19)
C123 .087(3) .040(2) .085(3) -.003(2) .011(3) .018(2)
C124 .078(3) .032(2) .089(3) -.003(2) .001(2) -.006(2)
C125 .065(2) .044(2) .066(3) .0033(18) .006(2) -.010(2)
C126 .048(2) .0357(18) .053(2) .0024(15) .0068(16) -.0018(16)
C0 .0336(16) .047(2) .0362(17) .0006(13) .0100(13) .0041(14)
P2 .0315(4) .0383(4) .0404(4) -.0020(3) .0067(3) .0017(3)
C211 .0333(16) .0398(18) .052(2) .0003(13) .0145(14) .0044(15)
C212 .044(2) .055(2) .064(3) .0035(17) .0019(18) .002(2)
C213 .049(2) .067(3) .079(3) .008(2) .003(2) .014(2)
C214 .067(3) .052(3) .099(4) .019(2) .025(3) .008(2)
C215 .079(3) .054(3) .068(3) .012(2) .019(2) -.007(2)
C216 .047(2) .051(2) .051(2) .0047(17) .0092(18) .0005(18)
C221 .0403(17) .047(2) .0361(17) -.0068(14) .0079(13) .0017(14)
C222 .048(2) .052(2) .057(2) -.0066(18) .0171(17) -.0077(18)
C223 .046(2) .082(3) .075(3) -.023(2) .024(2) -.014(2)
C224 .070(3) .068(3) .075(3) -.035(2) .021(2) -.007(2)
C225 .078(3) .046(2) .097(3) -.013(2) .012(3) .006(2)
C226 .050(2) .050(2) .084(3) -.0052(19) .012(2) .009(2)
Cl1 .380(18) .284(12) .49(2) -.025(14) .053(16) -.027(16)
Cl2 .194(8) .228(9) .66(3) -.020(7) -.221(13) -.053(13)
C01 .179(19) .23(2) .063(7) -.121(17) .060(10) -.048(10)

loop_
_atom_type_symbol
_atom_type_oxidation_number
_atom_type_number_in_cell
_atom_type_scat_dispersion_real
_atom_type_scat_dispersion_imag
_atom_type_scat_source
C 0 300 .002014 .002014 'Int Tables Vol IV Tables 2.2B and 2.3.1'
H 0 200 0 0 'Int Tables Vol IV Tables 2.2B and 2.3.1'
Cl 0 8 .132019 .158997 'Int Tables Vol IV Tables 2.2B and 2.3.1'
O 0 72 .007996 .005981 'Int Tables Vol IV Tables 2.2B and 2.3.1'
P 0 16 .090027 .094971 'Int Tables Vol IV Tables 2.2B and 2.3.1'
Ru 0 24 -1.42 .835999 'Int Tables Vol IV Tables 2.2B and 2.3.1'

loop_
_geom_angle_atom_site_label_1
_geom_angle_atom_site_label_2
_geom_angle_atom_site_label_3
_geom_angle_site_symmetry_1
_geom_angle_site_symmetry_3
_geom_angle
Ru2 Ru1 Ru3 . . 57.920(9)
Ru2 Ru1 C11 . . 105.32(10)
Ru2 Ru1 C12 . . 90.91(11)
Ru2 Ru1 C13 . . 154.82(11)
Ru2 Ru1 C1 . . 52.67(7)
Ru2 Ru1 H . . 91.1(11)
Ru3 Ru1 C11 . . 94.77(10)
Ru3 Ru1 C12 . . 148.72(11)
Ru3 Ru1 C13 . . 114.04(10)
Ru3 Ru1 C1 . . 67.27(8)
Ru3 Ru1 H . . 33.3(11)
C11 Ru1 C12 . . 91.00(16)
C11 Ru1 C13 . . 98.97(15)
C11 Ru1 C1 . . 156.43(12)
C11 Ru1 H . . 89.2(12)
C12 Ru1 C13 . . 95.27(15)
C12 Ru1 C1 . . 97.06(14)
C12 Ru1 H . . 177.9(11)
C13 Ru1 C1 . . 102.27(13)
C13 Ru1 H . . 82.6(11)
C1 Ru1 H . . 83.5(12)
Ru1 Ru2 Ru3 . . 65.129(9)
Ru1 Ru2 C21 . . 85.89(12)
Ru1 Ru2 C22 . . 161.43(13)
Ru1 Ru2 C23 . . 104.80(11)
Ru1 Ru2 C1 . . 49.05(8)
Ru1 Ru2 C2 . . 72.03(8)
Ru3 Ru2 C21 . . 88.18(13)
Ru3 Ru2 C22 . . 96.32(12)
Ru3 Ru2 C23 . . 166.81(11)
Ru3 Ru2 C1 . . 70.06(8)
Ru3 Ru2 C2 . . 48.08(8)
C21 Ru2 C22 . . 93.06(17)
C21 Ru2 C23 . . 99.90(17)
C21 Ru2 C1 . . 134.65(15)
C21 Ru2 C2 . . 135.92(15)
C22 Ru2 C23 . . 93.66(17)
C22 Ru2 C1 . . 127.51(13)
C22 Ru2 C2 . . 96.55(13)
C23 Ru2 C1 . . 96.99(13)
C23 Ru2 C2 . . 122.15(14)
C1 Ru2 C2 . . 36.49(10)
Ru1 Ru3 Ru2 . . 56.952(9)
Ru1 Ru3 C31 . . 95.95(10)
Ru1 Ru3 C32 . . 108.86(11)
Ru1 Ru3 C33 . . 151.58(13)
Ru1 Ru3 C1 . . 42.21(6)
Ru1 Ru3 C2 . . 68.90(8)
Ru1 Ru3 H . . 33.8(11)
Ru2 Ru3 C31 . . 105.82(10)
Ru2 Ru3 C32 . . 150.09(12)
Ru2 Ru3 C33 . . 94.67(13)
Ru2 Ru3 C1 . . 46.12(5)
Ru2 Ru3 C2 . . 52.38(9)
Ru2 Ru3 H . . 90.6(12)
C31 Ru3 C32 . . 101.61(16)
C31 Ru3 C33 . . 93.43(17)
C31 Ru3 C1 . . 136.01(11)
C31 Ru3 C2 . . 157.66(14)
C31 Ru3 H . . 90.2(12)
C32 Ru3 C33 . . 95.35(18)
C32 Ru3 C1 . . 104.78(12)
C32 Ru3 C2 . . 98.91(15)
C32 Ru3 H . . 77.5(11)
C33 Ru3 C1 . . 118.07(14)
C33 Ru3 C2 . . 93.36(16)
C33 Ru3 H . . 172.5(11)
C1 Ru3 C2 . . 26.71(10)
C1 Ru3 H . . 62.6(12)
C2 Ru3 H . . 85.7(12)
Ru1 C11 O11 . . 177.7(3)
Ru1 C12 O12 . . 175.1(4)
Ru1 C13 O13 . . 177.3(3)
Ru2 C21 O21 . . 177.5(4)
Ru2 C22 O22 . . 174.9(4)
Ru2 C23 O23 . . 176.9(3)
Ru3 C31 O31 . . 177.3(3)
Ru3 C32 O32 . . 175.7(3)
Ru3 C33 O33 . . 177.8(4)
Ru1 C1 Ru2 . . 78.29(9)
Ru1 C1 Ru3 . . 70.52(9)
Ru1 C1 C2 . . 112.9(2)
Ru1 C1 P1 . . 127.07(14)
Ru2 C1 Ru3 . . 63.81(7)
Ru2 C1 C2 . . 71.99(18)
Ru2 C1 P1 . . 130.19(15)
Ru3 C1 C2 . . 42.46(16)
Ru3 C1 P1 . . 156.33(13)
C2 C1 P1 . . 118.0(2)
Ru2 C2 Ru3 . . 79.54(12)
Ru2 C2 C1 . . 71.52(17)
Ru2 C2 C3 . . 127.1(2)
Ru3 C2 C1 . . 110.8(2)
Ru3 C2 C3 . . 123.8(2)
C1 C2 C3 . . 123.9(3)
C2 C3 P2 . . 117.5(2)
C2 C3 H3a . . 109(2)
C2 C3 H3b . . 107.6(18)
P2 C3 H3a . . 106(2)
P2 C3 H3b . . 103.3(19)
H3a C3 H3b . . 114(3)
C1 P1 C111 . . 113.98(14)
C1 P1 C121 . . 104.03(14)
C1 P1 C0 . . 110.88(15)
C111 P1 C121 . . 106.94(15)
C111 P1 C0 . . 109.57(15)
C121 P1 C0 . . 111.28(16)
P1 C111 C112 . . 119.7(2)
P1 C111 C116 . . 121.1(3)
C112 C111 C116 . . 119.1(3)
C111 C112 C113 . . 120.3(3)
C111 C112 H112 . . 122(2)
C113 C112 H112 . . 118(2)
C112 C113 C114 . . 120.1(4)
C112 C113 H113 . . 115(2)
C114 C113 H113 . . 125(2)
C113 C114 C115 . . 120.5(4)
C113 C114 H114 . . 128(3)
C115 C114 H114 . . 112(2)
C114 C115 C116 . . 120.5(4)
C114 C115 H115 . . 121(2)
C116 C115 H115 . . 118(2)
C111 C116 C115 . . 119.4(3)
C111 C116 H116 . . 121.0(18)
C115 C116 H116 . . 119.4(18)
P1 C121 C122 . . 118.4(3)
P1 C121 C126 . . 122.6(3)
C122 C121 C126 . . 118.0(3)
C121 C122 C123 . . 120.3(4)
C121 C122 H122 . . 117(2)
C123 C122 H122 . . 122(2)
C122 C123 C124 . . 120.6(4)
C122 C123 H123 . . 118(3)
C124 C123 H123 . . 121(3)
C123 C124 C125 . . 120.4(4)
C123 C124 H124 . . 124(2)
C125 C124 H124 . . 116(2)
C124 C125 C126 . . 119.7(4)
C124 C125 H125 . . 125(2)
C126 C125 H125 . . 116(2)
C121 C126 C125 . . 121.0(4)
C121 C126 H126 . . 120(2)
C125 C126 H126 . . 118(2)
P1 C0 P2 . . 117.3(2)
P1 C0 H0a . . 119.6(17)
P2 C0 H0a . . 117.2(17)
C3 P2 C0 . . 109.41(15)
C3 P2 C211 . . 108.38(15)
C3 P2 C221 . . 106.66(15)
C0 P2 C211 . . 113.49(16)
C0 P2 C221 . . 112.51(15)
C211 P2 C221 . . 106.09(15)
P2 C211 C212 . . 121.7(3)
P2 C211 C216 . . 119.0(2)
C212 C211 C216 . . 119.2(3)
C211 C212 C213 . . 119.9(4)
C211 C212 H212 . . 124(3)
C213 C212 H212 . . 116(3)
C212 C213 C214 . . 120.5(4)
C212 C213 H213 . . 116(2)
C214 C213 H213 . . 123(2)
C213 C214 C215 . . 119.8(4)
C213 C214 H214 . . 124(2)
C215 C214 H214 . . 115(2)
C214 C215 C216 . . 120.1(4)
C214 C215 H215 . . 119(3)
C216 C215 H215 . . 121(3)
C211 C216 C215 . . 120.5(3)
C211 C216 H216 . . 121(2)
C215 C216 H216 . . 118(2)
P2 C221 C222 . . 123.6(3)
P2 C221 C226 . . 118.0(3)
C222 C221 C226 . . 118.4(3)
C221 C222 C223 . . 120.4(3)
C221 C222 H222 . . 120(2)
C223 C222 H222 . . 120(2)
C222 C223 C224 . . 120.2(4)
C222 C223 H223 . . 116(2)
C224 C223 H223 . . 123(2)
C223 C224 C225 . . 120.2(4)
C223 C224 H224 . . 120(2)
C225 C224 H224 . . 120(2)
C224 C225 C226 . . 120.0(4)
C224 C225 H225 . . 120(3)
C226 C225 H225 . . 120(3)
C221 C226 C225 . . 120.8(4)
C221 C226 H226 . . 118(2)
C225 C226 H226 . . 121(2)
C01 Cl1 H01a . . 45.0(11)
C01 Cl1 H01b . . 32.4(9)
C01 Cl1 Cl2 . '7 576' 129.8(13)
C01 Cl1 C01 . '7 576' 102.3(12)
H01a Cl1 H01b . . 77.4(13)
H01a Cl1 Cl2 . '7 576' 153(2)
H01a Cl1 C01 . '7 576' 119.9(17)
H01b Cl1 Cl2 . '7 576' 102.4(13)
H01b Cl1 C01 . '7 576' 85.6(12)
Cl2 Cl1 C01 '7 576' '7 576' 34.1(10)
C01 Cl2 Cl1 . '7 576' 106.5(15)
Cl1 C01 Cl2 . . 111.0(16)
Cl1 C01 H01a . . 28.9(7)
Cl1 C01 H01b . . 35.5(10)
Cl1 C01 Cl1 . '7 576' 77.7(9)
Cl2 C01 H01a . . 112.6(18)
Cl2 C01 H01b . . 102.4(17)
Cl2 C01 Cl1 . '7 576' 39.4(12)
H01a C01 H01b . . 64.4(11)
H01a C01 Cl1 . '7 576' 92.9(10)
H01b C01 Cl1 . '7 576' 63.1(11)
Ru1 H Ru3 . . 113(2)
Cl1 H01a C01 . . 106.1(13)
Cl1 H01b C01 . . 112.2(17)

loop_
_geom_bond_atom_site_label_1
_geom_bond_atom_site_label_2
_geom_bond_site_symmetry_2
_geom_bond_distance
Ru1 Ru2 . 2.7297(4)
Ru1 Ru3 . 2.9546(4)
Ru1 C11 . 1.949(4)
Ru1 C12 . 1.903(4)
Ru1 C13 . 1.907(3)
Ru1 C1 . 2.106(3)
Ru1 H . 1.78(3)
Ru2 Ru3 . 2.7593(4)
Ru2 C21 . 1.898(4)
Ru2 C22 . 1.907(4)
Ru2 C23 . 1.897(4)
Ru2 C1 . 2.217(2)
Ru2 C2 . 2.223(3)
Ru3 C31 . 1.957(4)
Ru3 C32 . 1.892(5)
Ru3 C33 . 1.889(4)
Ru3 C1 . 2.891(3)
Ru3 C2 . 2.088(3)
Ru3 H . 1.76(3)
C11 O11 . 1.129(5)
C12 O12 . 1.139(5)
C13 O13 . 1.134(5)
C21 O21 . 1.134(6)
C22 O22 . 1.132(5)
C23 O23 . 1.144(5)
C31 O31 . 1.134(5)
C32 O32 . 1.143(6)
C33 O33 . 1.135(5)
C1 C2 . 1.390(4)
C1 P1 . 1.793(3)
C2 C3 . 1.525(5)
C3 P2 . 1.830(4)
C3 H3a . .94(3)
C3 H3b . .90(4)
P1 C111 . 1.799(3)
P1 C121 . 1.824(4)
P1 C0 . 1.709(3)
C111 C112 . 1.392(5)
C111 C116 . 1.385(5)
C112 C113 . 1.379(5)
C112 H112 . .94(4)
C113 C114 . 1.356(7)
C113 H113 . .88(5)
C114 C115 . 1.372(7)
C114 H114 . .91(4)
C115 C116 . 1.385(5)
C115 H115 . 1.00(4)
C116 H116 . .91(3)
C121 C122 . 1.398(5)
C121 C126 . 1.385(5)
C122 C123 . 1.375(5)
C122 H122 . .83(4)
C123 C124 . 1.364(8)
C123 H123 . .85(5)
C124 C125 . 1.365(6)
C124 H124 . .89(4)
C125 C126 . 1.386(5)
C125 H125 . .97(4)
C126 H126 . .96(3)
C0 P2 . 1.701(3)
C0 H0a . .92(3)
P2 C211 . 1.812(3)
P2 C221 . 1.819(3)
C211 C212 . 1.392(5)
C211 C216 . 1.375(5)
C212 C213 . 1.384(6)
C212 H212 . .85(4)
C213 C214 . 1.372(7)
C213 H213 . .87(4)
C214 C215 . 1.374(6)
C214 H214 . 1.01(5)
C215 C216 . 1.385(6)
C215 H215 . .89(4)
C216 H216 . .82(3)
C221 C222 . 1.381(5)
C221 C226 . 1.384(5)
C222 C223 . 1.386(6)
C222 H222 . .87(4)
C223 C224 . 1.368(7)
C223 H223 . .92(4)
C224 C225 . 1.362(7)
C224 H224 . .93(4)
C225 C226 . 1.380(6)
C225 H225 . .94(4)
C226 H226 . .85(4)
Cl1 C01 . 1.64(2)
Cl1 H01a . .823(17)
Cl1 H01b . 1.025(14)
Cl1 Cl2 '7 576' 1.27(3)
Cl1 C01 '7 576' 1.92(3)
Cl2 C01 . 1.12(3)
C01 H01a . 1.20(2)
C01 H01b . .946(16)

loop_
_geom_contact_atom_site_label_1
_geom_contact_atom_site_label_2
_geom_contact_distance
_geom_contact_site_symmetry_2
Ru1 O11 3.078(3) .
Ru1 O12 3.039(3) .
Ru1 O13 3.040(3) .
Ru1 C21 3.211(4) .
Ru1 O21 3.963(4) .
Ru1 C23 3.701(4) .
Ru1 C31 3.709(4) .
Ru1 C32 3.990(4) .
Ru1 C2 2.941(3) .
Ru1 P1 3.4930(9) .
Ru1 C111 3.900(3) .
Ru1 C126 4.095(4) .
Ru1 H126 3.43(3) .
Ru2 C11 3.750(4) .
Ru2 C12 3.352(4) .
Ru2 O12 4.135(3) .
Ru2 O21 3.031(4) .
Ru2 O22 3.036(3) .
Ru2 O23 3.041(3) .
Ru2 C31 3.793(4) .
Ru2 C33 3.469(4) .
Ru2 C3 3.370(3) .
Ru2 P1 3.6415(9) .
Ru2 C0 4.061(3) .
Ru2 P2 4.0360(9) .
Ru2 H 3.29(4) .
Ru2 H3a 3.55(3) .
Ru2 H124 3.64(3) '1 545'
Ru3 C11 3.672(3) .
Ru3 O11 4.135(3) '7 566'
Ru3 C21 3.299(4) .
Ru3 O21 4.055(4) .
Ru3 C22 3.522(4) .
Ru3 O31 3.090(3) .
Ru3 O32 3.033(3) .
Ru3 O33 3.023(3) .
Ru3 C3 3.198(3) .
Ru3 H3a 3.21(3) .
Ru3 H3b 3.50(3) .
Ru3 H126 3.58(3) .
C11 C12 2.748(6) .
C11 C13 2.931(5) .
C11 H 2.62(3) .
O11 Cl1 3.777(14) '7 566'
O11 Cl2 3.800(12) '1 545'
C12 C13 2.815(5) .
C13 H 2.44(3) .
O13 Cl1 3.650(17) .
C21 C22 2.761(6) .
C21 C23 2.905(6) .
O21 Cl1 3.773(19) '7 566'
O21 Cl2 3.785(14) '1 545'
C22 C23 2.774(5) .
O22 O33 3.180(5) '3 666'
O23 H112 2.72(4) .
C31 C32 2.983(6) .
C31 C33 2.800(6) .
C31 H 2.64(3) .
C32 C33 2.795(6) .
C32 H 2.29(3) .
O32 Cl1 3.722(17) .
O32 Cl2 3.562(14) '7 576'
C33 C2 2.896(5) .
C1 C3 2.574(4) .
C1 C121 2.851(4) .
C1 C0 2.885(5) .
C1 H 2.60(4) .
C1 H126 2.60(4) .
C2 P1 2.737(3) .
C2 P2 2.874(3) .
C2 H 2.63(4) .
C2 H3a 2.03(3) .
C2 H3b 1.99(3) .
C3 C0 2.883(4) .
C3 C211 2.954(5) .
C3 C221 2.927(5) .
P1 C112 2.768(3) .
P1 C116 2.781(3) .
P1 C122 2.776(4) .
P1 C126 2.823(4) .
P1 P2 2.9117(11) .
P1 H122 2.80(4) .
P1 H0a 2.30(3) .
C111 C113 2.404(5) .
C111 C114 2.762(5) .
C111 C115 2.392(5) .
C111 C121 2.911(5) .
C111 C0 2.867(4) .
C111 H112 2.05(4) .
C111 H116 2.01(3) .
C112 C114 2.370(6) .
C112 C115 2.744(5) .
C112 C116 2.395(5) .
C112 H113 1.92(4) .
C113 C115 2.369(7) .
C113 C116 2.763(6) .
C113 H112 1.99(3) .
C113 H114 2.05(4) .
C114 C116 2.393(6) .
C114 H113 1.99(4) .
C114 H115 2.07(4) .
C115 H114 1.90(4) .
C115 H116 2.00(3) .
C116 H115 2.05(4) .
C121 C123 2.404(5) .
C121 C124 2.774(5) .
C121 C125 2.411(5) .
C121 C0 2.917(5) .
C121 H122 1.92(4) .
C121 H126 2.04(3) .
C122 C124 2.379(6) .
C122 C125 2.755(6) .
C122 C126 2.385(6) .
C122 H123 1.93(5) .
C123 C125 2.368(7) .
C123 C126 2.742(6) .
C123 H122 1.95(4) .
C123 H124 2.00(3) .
C124 C126 2.378(5) .
C124 H123 1.95(4) .
C124 H125 2.07(4) .
C125 H124 1.92(4) .
C125 H126 2.02(4) .
C126 H125 2.00(4) .
C0 C211 2.938(4) .
C0 C221 2.928(4) .
P2 C212 2.806(4) .
P2 C216 2.756(4) .
P2 C222 2.828(4) .
P2 C226 2.754(4) .
P2 H3a 2.28(3) .
P2 H3b 2.22(3) .
P2 H0a 2.27(3) .
P2 H226 2.77(4) .
C211 C213 2.402(5) .
C211 C214 2.772(6) .
C211 C215 2.396(6) .
C211 C221 2.902(5) .
C211 H212 2.00(4) .
C211 H216 1.93(3) .
C212 C214 2.392(6) .
C212 C215 2.758(6) .
C212 C216 2.386(5) .
C212 Cl2 3.663(14) '5 545'
C212 H213 1.94(4) .
C212 H222 2.67(4) .
C213 C215 2.377(6) .
C213 C216 2.751(5) .
C213 Cl2 3.729(14) '5 545'
C213 H212 1.91(4) .
C213 H214 2.11(5) .
C214 C216 2.390(6) .
C214 H213 1.99(4) .
C214 H215 1.96(4) .
C215 H214 2.02(4) .
C215 H216 1.92(3) .
C216 H215 2.00(5) .
C221 C223 2.400(5) .
C221 C224 2.771(6) .
C221 C225 2.404(6) .
C221 H222 1.97(3) .
C221 H226 1.94(4) .
C222 C224 2.387(6) .
C222 C225 2.749(6) .
C222 C226 2.375(5) .
C222 H223 1.97(4) .
C223 C225 2.366(7) .
C223 C226 2.740(6) .
C223 H222 1.97(4) .
C223 H224 2.00(4) .
C224 C226 2.375(6) .
C224 H223 2.03(4) .
C224 H225 2.00(4) .
C225 H224 2.00(4) .
C225 H226 1.96(4) .
C226 H225 2.02(4) .
Cl1 Cl1 2.24(2) '7 576'
Cl1 Cl2 2.29(2) .
Cl1 H125 3.51(5) .
Cl1 H01a 2.315(15) '7 576'
Cl1 H01b 1.710(18) '7 576'
Cl2 Cl2 2.95(2) '7 576'
Cl2 C01 2.63(2) '7 576'
Cl2 H212 3.11(4) '5 455'
Cl2 H213 3.21(4) '5 455'
Cl2 H01a 2.03(2) '7 576'
Cl2 H01a 1.934(12) .
Cl2 H01b 1.614(12) .
Cl2 H01b 1.79(2) '7 576'
C01 C01 2.77(2) '7 576'
C01 H01a 2.434(16) '7 576'
C01 H01b 2.103(15) '7 576'
H3a H3b 1.55(5) .
H112 H113 2.19(5) .
H114 H115 2.22(5) .
H115 H116 2.31(5) .
H122 H123 2.22(6) .
H123 H124 2.30(6) .
H124 H125 2.30(5) .
H125 H126 2.26(5) .
H212 H213 2.14(5) .
H214 H215 2.24(5) .
H215 H216 2.23(6) .
H222 H223 2.22(5) .
H223 H224 2.34(5) .
H224 H225 2.30(6) .
H225 H226 2.29(5) .
H01a H01b 1.16632(8) .
H01a H01b 1.90862(10) '7 576'
H01b H01b 1.71614(9) '7 576'
